data_2202915
loop_
_publ_author_name
'Zhang, You-Ming'
'Wei, Tai-Bao'
'Xian, Liang'
'Lin, Qi'
'Yu, Kai-Bei'

_publ_section_title
;
 <i>N</i>-Ethoxycarbonyl-<i>N</i>'-phenylthiourea
;
_journal_issue 7
_journal_name_full 'Acta Crystallographica Section E'
_journal_page_first o905
_journal_page_last o906
_journal_paper_doi 10.1107/S1600536803011607
_journal_volume 59
_journal_year 2003
_chemical_formula_iupac 'C10 H12 N2 O2 S'
_chemical_formula_moiety 'C10 H12 N2 O2 S'
_chemical_formula_sum 'C10 H12 N2 O2 S'
_chemical_formula_weight 224.28
_chemical_name_systematic
;
N-Ethoxycarbonyl-N'-phenylthiourea
;
_space_group_IT_number 2
_symmetry_cell_setting triclinic
_symmetry_space_group_name_Hall '-P 1'
_symmetry_space_group_name_H-M 'P -1'
_atom_sites_solution_hydrogens geom
_atom_sites_solution_primary direct
_atom_sites_solution_secondary difmap
_cell_angle_alpha 109.39(2)
_cell_angle_beta 94.41(2)
_cell_angle_gamma 100.040(10)
_cell_formula_units_Z 2
_cell_length_a 5.7870(10)
_cell_length_b 10.218(2)
_cell_length_c 10.501(2)
_cell_measurement_reflns_used 31
_cell_measurement_temperature 296(2)
_cell_measurement_theta_max 13.8
_cell_measurement_theta_min 3.5
_cell_volume 570.6(2)
_computing_cell_refinement XSCANS
_computing_data_collection 'XSCANS (Siemens, 1994)'
_computing_data_reduction 'SHELXTL (Siemens, 1998)'
_computing_molecular_graphics SHELXTL
_computing_publication_material SHELXTL
_computing_structure_refinement 'SHELXL97 (Sheldrick, 1997)'
_computing_structure_solution 'SHELXS97 (Sheldrick, 1990)'
_diffrn_ambient_temperature 296(2)
_diffrn_measured_fraction_theta_full 0.964
_diffrn_measured_fraction_theta_max 0.964
_diffrn_measurement_device_type 'Siemens P4'
_diffrn_measurement_method \w
_diffrn_radiation_monochromator graphite
_diffrn_radiation_source 'normal-focus sealed tube'
_diffrn_radiation_type MoK\a
_diffrn_radiation_wavelength 0.71073
_diffrn_reflns_av_R_equivalents 0.009
_diffrn_reflns_av_sigmaI/netI 0.020
_diffrn_reflns_limit_h_max 7
_diffrn_reflns_limit_h_min 0
_diffrn_reflns_limit_k_max 11
_diffrn_reflns_limit_k_min -11
_diffrn_reflns_limit_l_max 13
_diffrn_reflns_limit_l_min -13
_diffrn_reflns_number 2611
_diffrn_reflns_theta_full 26.5
_diffrn_reflns_theta_max 26.5
_diffrn_reflns_theta_min 2.1
_diffrn_standards_decay_% 2.4
_diffrn_standards_interval_count 97
_diffrn_standards_number 3
_exptl_absorpt_coefficient_mu 0.266
_exptl_absorpt_correction_T_max 0.923
_exptl_absorpt_correction_T_min 0.858
_exptl_absorpt_correction_type empirical
_exptl_absorpt_process_details '(XSCANS; Siemens, 1994)'
_exptl_crystal_colour colorless
_exptl_crystal_density_diffrn 1.305
_exptl_crystal_density_method 'not measured'
_exptl_crystal_description block
_exptl_crystal_F_000 236
_exptl_crystal_size_max 0.58
_exptl_crystal_size_mid 0.44
_exptl_crystal_size_min 0.30
_refine_diff_density_max 0.19
_refine_diff_density_min -0.28
_refine_ls_extinction_coef 0.099(7)
_refine_ls_extinction_expression Fc^*^=kFc[1+0.001xFc^2^\l^3^/sin(2\q)]^-1/4^
_refine_ls_extinction_method SHELXL97
_refine_ls_goodness_of_fit_ref 1.06
_refine_ls_hydrogen_treatment constr
_refine_ls_matrix_type full
_refine_ls_number_parameters 138
_refine_ls_number_reflns 2277
_refine_ls_number_restraints 0
_refine_ls_restrained_S_all 1.06
_refine_ls_R_factor_all 0.046
_refine_ls_R_factor_gt 0.036
_refine_ls_shift/su_max <0.001
_refine_ls_shift/su_mean 0.000
_refine_ls_structure_factor_coef Fsqd
_refine_ls_weighting_details 'calc w = 1/[\s^2^(Fo^2^)+(0.0408P)^2^+0.1635P] where P = (Fo^2^+2Fc^2^)/3'
_refine_ls_weighting_scheme calc
_refine_ls_wR_factor_gt 0.092
_refine_ls_wR_factor_ref 0.096
_reflns_number_gt 1823
_reflns_number_total 2277
_reflns_threshold_expression I>2\s(I)
_cod_data_source_file tk6108.cif
_cod_data_source_block I
_cod_depositor_comments
;
The following automatic conversions were performed:
'_symmetry_cell_setting' value 'Triclinic' changed to 'triclinic'
according to '/home/saulius/struct/CIF-dictionaries/cif_core.dic'
dictionary named 'cif_core.dic' version 2.4.1 from 2010-06-29.

Automatic conversion script
Id: cif_fix_enum 1527 2010-12-29 10:47:43Z saulius 

The following automatic conversions were performed:

'_symmetry_cell_setting' value 'Triclinic' changed to 'triclinic'
according to /home/saulius/struct/CIF-dictionaries/cif_core.dic
dictionary named 'cif_core.dic' version 2.4.1 from 2010-06-29.

Automatic conversion script
Id: cif_fix_values 1715 2011-07-08 13:25:40Z adriana 
;
_cod_database_code 2202915
_cod_database_fobs_code 2202915

loop_
_symmetry_equiv_pos_as_xyz
'x, y, z'
'-x, -y, -z'

loop_
_atom_site_label
_atom_site_fract_x
_atom_site_fract_y
_atom_site_fract_z
_atom_site_U_iso_or_equiv
_atom_site_adp_type
_atom_site_calc_flag
_atom_site_refinement_flags
_atom_site_occupancy
_atom_site_disorder_assembly
_atom_site_disorder_group
_atom_site_type_symbol
S1 0.40194(10) 0.18086(5) 0.64239(5) 0.0579(2) Uani d . 1 . . S
O1 1.0080(2) 0.33985(12) 0.43949(13) 0.0518(3) Uani d . 1 . . O
O2 0.9551(2) 0.10527(12) 0.32376(13) 0.0537(4) Uani d . 1 . . O
N1 0.7186(3) 0.39717(14) 0.63107(15) 0.0475(4) Uani d . 1 . . N
H1N 0.8285 0.4293 0.5918 0.057 Uiso calc R 1 . . H
N2 0.7293(3) 0.17541(14) 0.48088(15) 0.0489(4) Uani d . 1 . . N
H2N 0.6721 0.0855 0.4531 0.059 Uiso calc R 1 . . H
C1 0.7706(4) 0.53877(19) 0.87137(19) 0.0511(5) Uani d . 1 . . C
H1A 0.9024 0.5016 0.8846 0.061 Uiso calc R 1 . . H
C2 0.7032(4) 0.6370(2) 0.9801(2) 0.0608(6) Uani d . 1 . . C
H2A 0.7892 0.6654 1.0668 0.073 Uiso calc R 1 . . H
C3 0.5104(4) 0.6926(2) 0.9607(2) 0.0629(6) Uani d . 1 . . C
H3 0.4660 0.7594 1.0338 0.075 Uiso calc R 1 . . H
C4 0.3834(4) 0.6496(2) 0.8332(2) 0.0636(6) Uani d . 1 . . C
H4 0.2520 0.6873 0.8203 0.076 Uiso calc R 1 . . H
C5 0.4477(3) 0.5507(2) 0.7231(2) 0.0547(5) Uani d . 1 . . C
H5 0.3606 0.5216 0.6367 0.066 Uiso calc R 1 . . H
C6 0.6423(3) 0.49612(17) 0.74365(17) 0.0414(4) Uani d . 1 . . C
C7 0.6282(3) 0.25850(17) 0.58446(17) 0.0432(4) Uani d . 1 . . C
C8 0.9098(3) 0.21843(18) 0.41685(18) 0.0430(4) Uani d . 1 . . C
C9 1.1520(4) 0.1313(2) 0.2521(2) 0.0586(5) Uani d . 1 . . C
H9A 1.2942 0.1830 0.3166 0.070 Uiso calc R 1 . . H
H9B 1.1172 0.1874 0.1973 0.070 Uiso calc R 1 . . H
C10 1.1873(5) -0.0080(3) 0.1639(3) 0.0867(8) Uani d . 1 . . C
H10A 1.2217 -0.0624 0.2192 0.104 Uiso calc R 1 . . H
H10B 1.3173 0.0058 0.1149 0.104 Uiso calc R 1 . . H
H10C 1.0457 -0.0579 0.1003 0.104 Uiso calc R 1 . . H

loop_
_atom_site_aniso_label
_atom_site_aniso_U_11
_atom_site_aniso_U_22
_atom_site_aniso_U_33
_atom_site_aniso_U_12
_atom_site_aniso_U_13
_atom_site_aniso_U_23
S1 0.0716(4) 0.0352(3) 0.0637(3) 0.0025(2) 0.0349(3) 0.0120(2)
O1 0.0580(8) 0.0324(7) 0.0609(8) 0.0034(6) 0.0231(6) 0.0110(6)
O2 0.0634(8) 0.0340(6) 0.0587(8) 0.0060(6) 0.0289(7) 0.0075(6)
N1 0.0563(9) 0.0312(7) 0.0499(8) 0.0022(6) 0.0230(7) 0.0078(6)
N2 0.0609(9) 0.0280(7) 0.0520(9) 0.0022(6) 0.0238(7) 0.0068(6)
C1 0.0596(12) 0.0423(10) 0.0521(11) 0.0141(9) 0.0121(9) 0.0149(8)
C2 0.0825(15) 0.0494(11) 0.0444(11) 0.0105(11) 0.0119(10) 0.0097(9)
C3 0.0837(16) 0.0437(11) 0.0639(13) 0.0194(10) 0.0377(12) 0.0135(9)
C4 0.0573(12) 0.0577(13) 0.0830(16) 0.0232(10) 0.0295(12) 0.0242(11)
C5 0.0478(11) 0.0536(11) 0.0580(12) 0.0062(9) 0.0096(9) 0.0155(9)
C6 0.0451(10) 0.0296(8) 0.0453(9) 0.0014(7) 0.0156(8) 0.0091(7)
C7 0.0525(10) 0.0331(9) 0.0419(9) 0.0060(7) 0.0129(8) 0.0107(7)
C8 0.0487(10) 0.0340(9) 0.0437(9) 0.0067(7) 0.0120(8) 0.0102(7)
C9 0.0596(12) 0.0519(11) 0.0656(13) 0.0135(9) 0.0309(10) 0.0164(9)
C10 0.108(2) 0.0644(15) 0.1007(19) 0.0385(14) 0.0571(17) 0.0267(13)

loop_
_atom_type_symbol
_atom_type_description
_atom_type_scat_dispersion_real
_atom_type_scat_dispersion_imag
_atom_type_scat_source
C C 0.0033 0.0016 'International Tables Vol C Tables 4.2.6.8 and 6.1.1.4'
H H 0.0000 0.0000 'International Tables Vol C Tables 4.2.6.8 and 6.1.1.4'
N N 0.0061 0.0033 'International Tables Vol C Tables 4.2.6.8 and 6.1.1.4'
O O 0.0106 0.0060 'International Tables Vol C Tables 4.2.6.8 and 6.1.1.4'
S S 0.1246 0.1234 'International Tables Vol C Tables 4.2.6.8 and 6.1.1.4'

loop_
_geom_angle_atom_site_label_1
_geom_angle_atom_site_label_2
_geom_angle_atom_site_label_3
_geom_angle
C8 O2 C9 116.07(14)
C7 N1 C6 123.30(14)
C7 N1 H1N 118.3
C6 N1 H1N 118.3
C8 N2 C7 128.04(14)
C8 N2 H2N 116.0
C7 N2 H2N 116.0
C6 C1 C2 119.79(19)
C6 C1 H1A 120.1
C2 C1 H1A 120.1
C3 C2 C1 120.2(2)
C3 C2 H2A 119.9
C1 C2 H2A 119.9
C4 C3 C2 119.70(19)
C4 C3 H3 120.1
C2 C3 H3 120.1
C3 C4 C5 120.9(2)
C3 C4 H4 119.6
C5 C4 H4 119.6
C6 C5 C4 118.94(19)
C6 C5 H5 120.5
C4 C5 H5 120.5
C1 C6 C5 120.50(16)
C1 C6 N1 119.11(16)
C5 C6 N1 120.37(17)
N1 C7 N2 116.75(15)
N1 C7 S1 124.23(13)
N2 C7 S1 119.02(12)
O1 C8 O2 125.48(16)
O1 C8 N2 125.56(15)
O2 C8 N2 108.95(14)
O2 C9 C10 107.51(17)
O2 C9 H9A 110.2
C10 C9 H9A 110.2
O2 C9 H9B 110.2
C10 C9 H9B 110.2
H9A C9 H9B 108.5
C9 C10 H10A 109.5
C9 C10 H10B 109.5
H10A C10 H10B 109.5
C9 C10 H10C 109.5
H10A C10 H10C 109.5
H10B C10 H10C 109.5

loop_
_geom_bond_atom_site_label_1
_geom_bond_atom_site_label_2
_geom_bond_site_symmetry_2
_geom_bond_distance
_geom_bond_publ_flag
S1 C7 . 1.6716(18) ?
O1 C8 . 1.207(2) ?
O2 C8 . 1.325(2) ?
O2 C9 . 1.447(2) ?
N1 C7 . 1.328(2) ?
N1 C6 . 1.434(2) ?
N1 H1N . 0.8600 ?
N2 C8 . 1.371(2) ?
N2 C7 . 1.380(2) ?
N2 H2N . 0.8600 ?
C1 C6 . 1.373(3) ?
C1 C2 . 1.381(3) ?
C1 H1A . 0.9300 ?
C2 C3 . 1.368(3) ?
C2 H2A . 0.9300 ?
C3 C4 . 1.368(3) ?
C3 H3 . 0.9300 ?
C4 C5 . 1.385(3) ?
C4 H4 . 0.9300 ?
C5 C6 . 1.373(3) ?
C5 H5 . 0.9300 ?
C9 C10 . 1.477(3) ?
C9 H9A . 0.9700 ?
C9 H9B . 0.9700 ?
C10 H10A . 0.9600 ?
C10 H10B . 0.9600 ?
C10 H10C . 0.9600 ?

loop_
_geom_hbond_atom_site_label_D
_geom_hbond_atom_site_label_H
_geom_hbond_atom_site_label_A
_geom_hbond_site_symmetry_A
_geom_hbond_distance_DH
_geom_hbond_distance_HA
_geom_hbond_distance_DA
_geom_hbond_angle_DHA
N2 H2N S1 2_656 0.86 2.51 3.3556(16) 167
N1 H1N O1 2_766 0.86 2.52 3.2082(19) 138
N1 H1N O1 . 0.86 2.02 2.697(2) 135

loop_
_geom_torsion_atom_site_label_1
_geom_torsion_atom_site_label_2
_geom_torsion_atom_site_label_3
_geom_torsion_atom_site_label_4
_geom_torsion
C6 C1 C2 C3 -0.5(3)
C1 C2 C3 C4 0.5(3)
C2 C3 C4 C5 -0.2(3)
C3 C4 C5 C6 -0.1(3)
C2 C1 C6 C5 0.1(3)
C2 C1 C6 N1 178.19(16)
C4 C5 C6 C1 0.2(3)
C4 C5 C6 N1 -177.87(16)
C7 N1 C6 C1 97.3(2)
C7 N1 C6 C5 -84.7(2)
C6 N1 C7 N2 -176.13(17)
C6 N1 C7 S1 4.3(3)
C8 N2 C7 N1 -1.7(3)
C8 N2 C7 S1 177.86(15)
C9 O2 C8 O1 5.1(3)
C9 O2 C8 N2 -176.35(16)
C7 N2 C8 O1 -1.9(3)
C7 N2 C8 O2 179.57(17)
C8 O2 C9 C10 174.56(19)

loop_
_cod_related_entry_id
_cod_related_entry_database
_cod_related_entry_code
1 ChemSpider 4410970
